data_1522637
loop_
_publ_author_name
'Ohashi, K.'
'Tawara, Y.'
'Shimao, M.'
'Osugi, R.'

_publ_section_title
;
 Magnetic properties of Fe-rich rare-earth intermetallic compounds with a
 Mn12 Th structure
;
_journal_name_full 'Journal of Applied Physics'
_journal_page_first 5174
_journal_page_last 5716
_journal_volume 64
_journal_year 1988
_chemical_formula_sum 'Fe11.004 Sm Ti0.996'
_chemical_name_systematic '(Fe0.917 Ti0.083)12 Sm'
_space_group_IT_number 139
_symmetry_space_group_name_Hall '-I 4 2'
_symmetry_space_group_name_H-M 'I 4/m m m'
_cell_angle_alpha 90
_cell_angle_beta 90
_cell_angle_gamma 90
_cell_formula_units_Z 2
_cell_length_a 8.558
_cell_length_b 8.558
_cell_length_c 4.793
_cell_volume 351.036
_citation_journal_id_ASTM JAPIAU
_cod_data_source_file Ohashi_JAPIAU_1988_62.cif
_cod_data_source_block Fe11.004Sm1Ti0.996
_cod_original_cell_volume 351.0363
_cod_original_formula_sum 'Fe11.004 Sm1 Ti0.996'
_cod_database_code 1522637

loop_
_symmetry_equiv_pos_as_xyz
x,y,z
-y,x,z
-x,-y,z
y,-x,z
x,-y,-z
y,x,-z
-x,y,-z
-y,-x,-z
-x,-y,-z
y,-x,-z
x,y,-z
-y,x,-z
-x,y,z
-y,-x,z
x,-y,z
y,x,z
x+1/2,y+1/2,z+1/2
-y+1/2,x+1/2,z+1/2
-x+1/2,-y+1/2,z+1/2
y+1/2,-x+1/2,z+1/2
x+1/2,-y+1/2,-z+1/2
y+1/2,x+1/2,-z+1/2
-x+1/2,y+1/2,-z+1/2
-y+1/2,-x+1/2,-z+1/2
-x+1/2,-y+1/2,-z+1/2
y+1/2,-x+1/2,-z+1/2
x+1/2,y+1/2,-z+1/2
-y+1/2,x+1/2,-z+1/2
-x+1/2,y+1/2,z+1/2
-y+1/2,-x+1/2,z+1/2
x+1/2,-y+1/2,z+1/2
y+1/2,x+1/2,z+1/2

loop_
_atom_site_label
_atom_site_type_symbol
_atom_site_fract_x
_atom_site_fract_y
_atom_site_fract_z
_atom_site_occupancy
_atom_site_U_iso_or_equiv
Ti2 Ti 0.365 0 0 0.083 0.0
Ti3 Ti 0.278 0.5 0 0.083 0.0
Fe3 Fe 0.278 0.5 0 0.917 0.0
Ti1 Ti 0.25 0.25 0.25 0.083 0.0
Fe2 Fe 0.365 0 0 0.917 0.0
Fe1 Fe 0.25 0.25 0.25 0.917 0.0
Sm1 Sm 0 0 0 1 0.0
